data_2202268
loop_
_publ_author_name
'Reinoso, Santiago'
'Vitoria, Pablo'
'San Felices, Leire'
'Lezama, Luis'
'Guti\'errez-Zorrilla, Juan M.'

_publ_section_title
;
 Bis(di-2-pyridylmethanediol-\k^3^<i>N,O,N</i>')copper(II) diacetate
 tetrahydrate
;
_journal_issue 7
_journal_name_full 'Acta Crystallographica Section E'
_journal_page_first m548
_journal_page_last m550
_journal_paper_doi 10.1107/S1600536803014399
_journal_volume 59
_journal_year 2003
_chemical_formula_iupac '[Cu (C11 H10 N2 O2)2] (C2 H3 O2)2, 4H2 O'
_chemical_formula_moiety 'C22 H20 Cu N4 O4, 2(C2 H3 O2), 4(H2 O)'
_chemical_formula_sum 'C26 H34 Cu N4 O12'
_chemical_formula_weight 658.11
_space_group_IT_number 14
_symmetry_cell_setting monoclinic
_symmetry_space_group_name_Hall '-P 2yn'
_symmetry_space_group_name_H-M 'P 1 21/n 1'
_atom_sites_solution_primary direct
_atom_sites_solution_secondary difmap
_audit_creation_method 'WinGX routine CIF_UPDATE'
_cell_angle_alpha 90
_cell_angle_beta 98.000(10)
_cell_angle_gamma 90
_cell_formula_units_Z 2
_cell_length_a 8.6170(10)
_cell_length_b 7.8765(9)
_cell_length_c 23.103(3)
_cell_measurement_reflns_used 6500
_cell_measurement_temperature 293(2)
_cell_measurement_theta_max 25
_cell_measurement_theta_min 3.5
_cell_volume 1552.8(3)
_computing_cell_refinement 'CrysAlisRED (Oxford Diffraction, 2002)'
_computing_data_collection 'CrysAlisCCD (Oxford Diffraction, 2002)'
_computing_data_reduction CrysAlisRED
_computing_molecular_graphics 'ORTEP-3 for Windows (Farrugia, 1997)'
_computing_publication_material 'WinGX (Farrugia, 1999)'
_computing_structure_refinement 'SHELXL97 (Sheldrick, 1997)'
_computing_structure_solution 'DIRDIF99.2 (Beurskens et al., 1999)'
_diffrn_detector_area_resol_mean '1024 \\times 1024 with blocks 2 \\times 2'
_diffrn_measured_fraction_theta_full 0.989
_diffrn_measured_fraction_theta_max 0.989
_diffrn_measurement_device_type Xcalibur
_diffrn_measurement_method \w
_diffrn_radiation_monochromator graphite
_diffrn_radiation_source 'fine-focus sealed tube'
_diffrn_radiation_type MoK\a
_diffrn_radiation_wavelength 0.71073
_diffrn_reflns_av_R_equivalents 0.0437
_diffrn_reflns_av_sigmaI/netI 0.0573
_diffrn_reflns_limit_h_max 12
_diffrn_reflns_limit_h_min -12
_diffrn_reflns_limit_k_max 8
_diffrn_reflns_limit_k_min -11
_diffrn_reflns_limit_l_max 32
_diffrn_reflns_limit_l_min -32
_diffrn_reflns_number 12971
_diffrn_reflns_theta_full 30
_diffrn_reflns_theta_max 30
_diffrn_reflns_theta_min 3.52
_diffrn_standards_decay_% 0
_diffrn_standards_interval_count 0
_diffrn_standards_interval_time 0
_diffrn_standards_number 0
_exptl_absorpt_coefficient_mu 0.769
_exptl_absorpt_correction_T_max 0.931
_exptl_absorpt_correction_T_min 0.793
_exptl_absorpt_correction_type analytical
_exptl_absorpt_process_details '(CrysAlisRED; Oxford Diffraction, 2002)'
_exptl_crystal_colour purple
_exptl_crystal_density_diffrn 1.408
_exptl_crystal_density_method 'not measured'
_exptl_crystal_description prism
_exptl_crystal_F_000 686
_exptl_crystal_size_max 0.37
_exptl_crystal_size_mid 0.23
_exptl_crystal_size_min 0.10
_refine_diff_density_max 0.470
_refine_diff_density_min -0.343
_refine_ls_extinction_method none
_refine_ls_goodness_of_fit_ref 0.955
_refine_ls_hydrogen_treatment mixed
_refine_ls_matrix_type full
_refine_ls_number_parameters 211
_refine_ls_number_reflns 4480
_refine_ls_number_restraints 4
_refine_ls_restrained_S_all 0.954
_refine_ls_R_factor_all 0.0885
_refine_ls_R_factor_gt 0.0490
_refine_ls_shift/su_max 0.001
_refine_ls_shift/su_mean 0.000
_refine_ls_structure_factor_coef Fsqd
_refine_ls_weighting_details 'calc w = 1/[\s^2^(Fo^2^)+(0.0588P)^2^] where P = (Fo^2^+2Fc^2^)/3'
_refine_ls_weighting_scheme calc
_refine_ls_wR_factor_gt 0.1035
_refine_ls_wR_factor_ref 0.1150
_reflns_number_gt 2765
_reflns_number_total 4484
_reflns_threshold_expression I>2\s(I)
_cod_data_source_file ac6048.cif
_cod_data_source_block I
_cod_original_sg_symbol_H-M 'P 21/n'
_cod_database_code 2202268
_cod_database_fobs_code 2202268

loop_
_symmetry_equiv_pos_as_xyz
'x, y, z'
'-x+1/2, y+1/2, -z+1/2'
'-x, -y, -z'
'x-1/2, -y-1/2, z-1/2'

loop_
_atom_site_label
_atom_site_fract_x
_atom_site_fract_y
_atom_site_fract_z
_atom_site_U_iso_or_equiv
_atom_site_adp_type
_atom_site_calc_flag
_atom_site_refinement_flags
_atom_site_occupancy
_atom_site_disorder_assembly
_atom_site_disorder_group
_atom_site_type_symbol
Cu1 0.0000 0.0000 0.0000 0.03418(12) Uani d S 1 . . Cu
O14 -0.03830(18) 0.26003(18) -0.05417(6) 0.0367(3) Uani d . 1 . . O
H14 -0.0435 0.2576 -0.0899 0.055 Uiso calc R 1 . . H
O15 -0.2598(2) 0.43429(19) -0.06184(7) 0.0479(4) Uani d . 1 . . O
H15 -0.2623 0.4341 -0.0975 0.072 Uiso calc R 1 . . H
N1 -0.2177(2) -0.0169(2) -0.04184(7) 0.0342(4) Uani d . 1 . . N
N13 -0.0808(2) 0.1706(2) 0.05422(7) 0.0362(4) Uani d . 1 . . N
C2 -0.2932(3) -0.1636(3) -0.05549(11) 0.0448(6) Uani d . 1 . . C
H2 -0.2429 -0.2654 -0.0445 0.054 Uiso calc R 1 . . H
C3 -0.4424(3) -0.1677(3) -0.08517(13) 0.0568(7) Uani d . 1 . . C
H3 -0.4919 -0.2708 -0.0949 0.068 Uiso calc R 1 . . H
C4 -0.5179(3) -0.0169(3) -0.10027(13) 0.0607(7) Uani d . 1 . . C
H4 -0.6198 -0.0171 -0.1198 0.073 Uiso calc R 1 . . H
C5 -0.4416(3) 0.1343(3) -0.08622(11) 0.0479(6) Uani d . 1 . . C
H5 -0.4909 0.2372 -0.0964 0.058 Uiso calc R 1 . . H
C6 -0.2907(2) 0.1307(3) -0.05680(9) 0.0339(5) Uani d . 1 . . C
C7 -0.1888(3) 0.2873(2) -0.03881(9) 0.0352(5) Uani d . 1 . . C
C8 -0.1650(2) 0.2981(2) 0.02719(10) 0.0356(5) Uani d . 1 . . C
C9 -0.2239(3) 0.4264(3) 0.05854(11) 0.0462(6) Uani d . 1 . . C
H9 -0.2825 0.5141 0.0394 0.055 Uiso calc R 1 . . H
C10 -0.1942(3) 0.4222(3) 0.11879(12) 0.0547(7) Uani d . 1 . . C
H10 -0.2319 0.5080 0.1407 0.066 Uiso calc R 1 . . H
C11 -0.1092(3) 0.2917(3) 0.14599(11) 0.0563(7) Uani d . 1 . . C
H11 -0.0891 0.2868 0.1866 0.068 Uiso calc R 1 . . H
C12 -0.0535(3) 0.1673(3) 0.11248(10) 0.0458(6) Uani d . 1 . . C
H12 0.0047 0.0784 0.1310 0.055 Uiso calc R 1 . . H
C20 -0.1655(3) 0.3480(3) -0.19680(11) 0.0532(7) Uani d . 1 . . C
C21 -0.1604(5) 0.3642(5) -0.26154(13) 0.0883(11) Uani d . 1 . . C
H21A -0.1804 0.2554 -0.2798 0.132 Uiso calc R 1 . . H
H21B -0.0588 0.4037 -0.2679 0.132 Uiso calc R 1 . . H
H21C -0.2387 0.4437 -0.2781 0.132 Uiso calc R 1 . . H
O1 -0.0614(2) 0.2591(2) -0.16774(8) 0.0582(5) Uani d . 1 . . O
O2 -0.2713(2) 0.4210(3) -0.17510(8) 0.0656(5) Uani d . 1 . . O
O10 -0.5910(3) 0.3908(3) -0.21450(10) 0.0762(6) Uani d D 1 . . O
O11 0.2041(3) 0.1290(3) -0.20391(11) 0.0742(6) Uani d D 1 . . O
H10A -0.4931(14) 0.409(5) -0.2079(14) 0.089 Uiso d D 1 . . H
H10B -0.619(4) 0.473(3) -0.2368(13) 0.089 Uiso d D 1 . . H
H11A 0.124(3) 0.184(4) -0.1972(15) 0.089 Uiso d D 1 . . H
H11B 0.263(3) 0.210(3) -0.2101(16) 0.089 Uiso d D 1 . . H

loop_
_atom_site_aniso_label
_atom_site_aniso_U_11
_atom_site_aniso_U_22
_atom_site_aniso_U_33
_atom_site_aniso_U_12
_atom_site_aniso_U_13
_atom_site_aniso_U_23
Cu1 0.0351(2) 0.03151(19) 0.0341(2) -0.00007(17) -0.00151(13) -0.00008(16)
O14 0.0406(8) 0.0370(8) 0.0332(8) -0.0042(6) 0.0071(6) 0.0024(6)
O15 0.0667(12) 0.0307(7) 0.0457(10) 0.0103(8) 0.0053(8) 0.0059(7)
N1 0.0376(9) 0.0291(9) 0.0349(9) -0.0042(8) 0.0014(7) 0.0009(7)
N13 0.0378(10) 0.0400(9) 0.0295(9) -0.0066(8) 0.0006(7) -0.0005(7)
C2 0.0480(15) 0.0339(11) 0.0522(15) -0.0091(10) 0.0058(11) 0.0009(10)
C3 0.0493(16) 0.0505(15) 0.0685(18) -0.0192(13) 0.0010(13) -0.0020(13)
C4 0.0362(13) 0.0736(19) 0.0683(18) -0.0137(13) -0.0067(11) 0.0014(14)
C5 0.0363(13) 0.0512(13) 0.0540(15) 0.0065(11) -0.0016(11) 0.0078(12)
C6 0.0347(12) 0.0349(11) 0.0317(11) 0.0006(9) 0.0032(9) 0.0019(9)
C7 0.0424(12) 0.0280(10) 0.0350(11) 0.0023(9) 0.0044(9) 0.0017(8)
C8 0.0372(12) 0.0296(10) 0.0405(12) -0.0068(9) 0.0076(9) -0.0005(9)
C9 0.0524(15) 0.0362(11) 0.0523(15) -0.0028(11) 0.0149(11) -0.0056(11)
C10 0.0648(18) 0.0510(14) 0.0527(16) -0.0167(13) 0.0234(13) -0.0190(13)
C11 0.0663(18) 0.0675(17) 0.0356(13) -0.0176(15) 0.0087(12) -0.0078(12)
C12 0.0486(14) 0.0538(14) 0.0339(12) -0.0072(11) 0.0023(10) 0.0008(10)
C20 0.0591(18) 0.0570(15) 0.0418(14) -0.0085(13) 0.0009(13) 0.0054(12)
C21 0.109(3) 0.111(3) 0.0429(17) 0.022(2) 0.0045(17) 0.0133(17)
O1 0.0571(11) 0.0771(12) 0.0400(10) 0.0093(10) 0.0057(8) 0.0055(9)
O2 0.0598(12) 0.0834(13) 0.0515(11) 0.0163(11) 0.0007(9) 0.0118(10)
O10 0.0565(13) 0.0928(16) 0.0798(16) 0.0000(13) 0.0111(12) 0.0166(12)
O11 0.0554(14) 0.0713(14) 0.0963(16) 0.0008(10) 0.0124(12) -0.0062(12)

loop_
_atom_type_symbol
_atom_type_description
_atom_type_scat_dispersion_real
_atom_type_scat_dispersion_imag
_atom_type_scat_source
C C 0.0033 0.0016 'International Tables Vol C Tables 4.2.6.8 and 6.1.1.4'
H H 0 0 'International Tables Vol C Tables 4.2.6.8 and 6.1.1.4'
N N 0.0061 0.0033 'International Tables Vol C Tables 4.2.6.8 and 6.1.1.4'
O O 0.0106 0.006 'International Tables Vol C Tables 4.2.6.8 and 6.1.1.4'
Cu Cu 0.3201 1.2651 'International Tables Vol C Tables 4.2.6.8 and 6.1.1.4'

loop_
_geom_angle_atom_site_label_1
_geom_angle_atom_site_label_2
_geom_angle_atom_site_label_3
_geom_angle_site_symmetry_1
_geom_angle_site_symmetry_3
_geom_angle
_geom_angle_publ_flag
N1 Cu1 N1 3 . 180.00(14) ?
N1 Cu1 N13 3 3 87.86(7) y
N1 Cu1 N13 . 3 92.14(7) ?
N1 Cu1 N13 3 . 92.14(7) y
N1 Cu1 N13 . . 87.86(7) y
N13 Cu1 N13 3 . 180.00(11) ?
N1 Cu1 O14 3 3 75.63(6) y
N1 Cu1 O14 . 3 104.37(6) y
N13 Cu1 O14 3 3 73.86(6) y
N13 Cu1 O14 . 3 106.14(6) y
C7 O14 H14 . . 109.5 ?
C7 O15 H15 . . 109.5 ?
C2 N1 C6 . . 119.38(18) ?
C2 N1 Cu1 . . 124.37(15) y
C6 N1 Cu1 . . 116.25(13) y
C12 N13 C8 . . 119.5(2) ?
C12 N13 Cu1 . . 125.69(16) y
C8 N13 Cu1 . . 114.77(14) y
N1 C2 C3 . . 121.9(2) ?
N1 C2 H2 . . 119.1 ?
C3 C2 H2 . . 119.1 ?
C2 C3 C4 . . 118.9(2) ?
C2 C3 H3 . . 120.5 ?
C4 C3 H3 . . 120.5 ?
C3 C4 C5 . . 119.6(2) ?
C3 C4 H4 . . 120.2 ?
C5 C4 H4 . . 120.2 ?
C4 C5 C6 . . 119.0(2) ?
C4 C5 H5 . . 120.5 ?
C6 C5 H5 . . 120.5 ?
N1 C6 C5 . . 121.25(19) ?
N1 C6 C7 . . 113.31(18) ?
C5 C6 C7 . . 125.43(19) ?
O15 C7 O14 . . 113.88(17) ?
O15 C7 C8 . . 109.37(17) ?
O14 C7 C8 . . 105.19(17) ?
O15 C7 C6 . . 111.29(17) ?
O14 C7 C6 . . 108.72(16) ?
C8 C7 C6 . . 108.08(16) ?
N13 C8 C9 . . 121.2(2) ?
N13 C8 C7 . . 114.58(18) ?
C9 C8 C7 . . 124.2(2) ?
C10 C9 C8 . . 118.8(2) ?
C10 C9 H9 . . 120.6 ?
C8 C9 H9 . . 120.6 ?
C11 C10 C9 . . 119.7(2) ?
C11 C10 H10 . . 120.2 ?
C9 C10 H10 . . 120.2 ?
C10 C11 C12 . . 119.0(2) ?
C10 C11 H11 . . 120.5 ?
C12 C11 H11 . . 120.5 ?
N13 C12 C11 . . 121.8(2) ?
N13 C12 H12 . . 119.1 ?
C11 C12 H12 . . 119.1 ?
O2 C20 O1 . . 123.5(2) ?
O2 C20 C21 . . 119.1(3) ?
O1 C20 C21 . . 117.4(3) ?
C20 C21 H21A . . 109.5 ?
C20 C21 H21B . . 109.5 ?
H21A C21 H21B . . 109.5 ?
C20 C21 H21C . . 109.5 ?
H21A C21 H21C . . 109.5 ?
H21B C21 H21C . . 109.5 ?
H10A O10 H10B . . 100(3) ?
H11A O11 H11B . . 100(3) ?

loop_
_geom_bond_atom_site_label_1
_geom_bond_atom_site_label_2
_geom_bond_site_symmetry_2
_geom_bond_distance
_geom_bond_publ_flag
Cu1 N1 3 1.9918(17) y
Cu1 N1 . 1.9918(17) ?
Cu1 N13 3 2.0257(18) y
Cu1 N13 . 2.0257(18) ?
Cu1 O14 3 2.3990(14) y
O14 C7 . 1.408(3) y
O14 H14 . 0.8200 ?
O15 C7 . 1.381(2) y
O15 H15 . 0.8200 ?
N1 C2 . 1.342(3) ?
N1 C6 . 1.344(3) ?
N13 C12 . 1.334(3) ?
N13 C8 . 1.341(3) ?
C2 C3 . 1.371(3) ?
C2 H2 . 0.9300 ?
C3 C4 . 1.375(4) ?
C3 H3 . 0.9300 ?
C4 C5 . 1.377(3) ?
C4 H4 . 0.9300 ?
C5 C6 . 1.381(3) ?
C5 H5 . 0.9300 ?
C6 C7 . 1.537(3) ?
C7 C8 . 1.512(3) ?
C8 C9 . 1.381(3) ?
C9 C10 . 1.380(4) ?
C9 H9 . 0.9300 ?
C10 C11 . 1.364(4) ?
C10 H10 . 0.9300 ?
C11 C12 . 1.376(4) ?
C11 H11 . 0.9300 ?
C12 H12 . 0.9300 ?
C20 O2 . 1.240(3) ?
C20 O1 . 1.257(3) ?
C20 C21 . 1.508(4) ?
C21 H21A . 0.9600 ?
C21 H21B . 0.9600 ?
C21 H21C . 0.9600 ?
O10 H10A . 0.848(10) ?
O10 H10B . 0.845(10) ?
O11 H11A . 0.848(10) ?
O11 H11B . 0.842(10) ?

loop_
_geom_hbond_atom_site_label_D
_geom_hbond_atom_site_label_H
_geom_hbond_atom_site_label_A
_geom_hbond_site_symmetry_A
_geom_hbond_distance_DH
_geom_hbond_distance_HA
_geom_hbond_distance_DA
_geom_hbond_angle_DHA
O14 H14 O1 . 0.82 1.78 2.603(2) 178
O15 H15 O2 . 0.82 1.79 2.607(3) 177
O10 H10A O2 . 0.848(10) 1.958(13) 2.788(3) 166(3)
O10 H10B O11 2_454 0.845(10) 1.906(12) 2.741(3) 169(3)
O11 H11A O1 . 0.848(10) 1.915(14) 2.741(3) 164(3)
O11 H11B O10 1_655 0.842(10) 1.910(11) 2.748(3) 173(4)

loop_
_geom_torsion_atom_site_label_1
_geom_torsion_atom_site_label_2
_geom_torsion_atom_site_label_3
_geom_torsion_atom_site_label_4
_geom_torsion_site_symmetry_1
_geom_torsion
N13 Cu1 N1 C2 3 49.06(18)
N13 Cu1 N1 C2 . -130.94(18)
O14 Cu1 N1 C2 3 -24.82(19)
N13 Cu1 N1 C6 3 -130.93(15)
N13 Cu1 N1 C6 . 49.07(15)
O14 Cu1 N1 C6 3 155.19(14)
N1 Cu1 N13 C12 3 -49.05(18)
N1 Cu1 N13 C12 . 130.95(18)
O14 Cu1 N13 C12 3 26.61(19)
N1 Cu1 N13 C8 3 129.10(15)
N1 Cu1 N13 C8 . -50.90(15)
O14 Cu1 N13 C8 3 -155.24(14)
C6 N1 C2 C3 . 1.0(3)
Cu1 N1 C2 C3 . -179.0(2)
N1 C2 C3 C4 . -1.4(4)
C2 C3 C4 C5 . 1.1(4)
C3 C4 C5 C6 . -0.4(4)
C2 N1 C6 C5 . -0.3(3)
Cu1 N1 C6 C5 . 179.67(17)
C2 N1 C6 C7 . -179.4(2)
Cu1 N1 C6 C7 . 0.6(2)
C4 C5 C6 N1 . 0.0(4)
C4 C5 C6 C7 . 179.0(2)
N1 C6 C7 O15 . 171.84(18)
C5 C6 C7 O15 . -7.2(3)
N1 C6 C7 O14 . 45.6(2)
C5 C6 C7 O14 . -133.4(2)
N1 C6 C7 C8 . -68.0(2)
C5 C6 C7 C8 . 112.9(2)
C12 N13 C8 C9 . 0.1(3)
Cu1 N13 C8 C9 . -178.18(16)
C12 N13 C8 C7 . -179.62(19)
Cu1 N13 C8 C7 . 2.1(2)
O15 C7 C8 N13 . -172.77(18)
O14 C7 C8 N13 . -50.1(2)
C6 C7 C8 N13 . 65.9(2)
O15 C7 C8 C9 . 7.5(3)
O14 C7 C8 C9 . 130.2(2)
C6 C7 C8 C9 . -113.8(2)
N13 C8 C9 C10 . 0.3(3)
C7 C8 C9 C10 . 180.0(2)
C8 C9 C10 C11 . -0.6(4)
C9 C10 C11 C12 . 0.6(4)
C8 N13 C12 C11 . -0.1(3)
Cu1 N13 C12 C11 . 177.93(18)
C10 C11 C12 N13 . -0.2(4)
